data_2226997
loop_
_publ_author_name
'Li, Ke'
'Sun, Tao'
'Yang, Yang'
'Jia, Beibei'
'Wu, Huilu'

_publ_section_title
;
 Aqua(dimethylformamide){tris[(1-methyl-1<i>H</i>-benzimidazol-2-yl)methyl]amine}nickel(II)
 dipicrate
;
_journal_coeditor_code LH5085
_journal_issue 8
_journal_name_full 'Acta Crystallographica Section E'
_journal_page_first m1025
_journal_paper_doi 10.1107/S1600536810029181
_journal_volume 66
_journal_year 2010
_chemical_formula_iupac '[Ni (C27 H27 N7) (C3 H7 N O) (H2 O)] (C6 H2 N3 O7)2'
_chemical_formula_moiety 'C30 H36 N8 Ni O2 2+, 2(C6 H2 N3 O7 -)'
_chemical_formula_sum 'C42 H40 N14 Ni O16'
_chemical_formula_weight 1055.57
_chemical_name_systematic
;
Aqua(dimethylformamide){tris[(1-methyl-1<i>H</i>-benzimidazol-2-
yl)methyl]amine}nickel(II) dipicrate
;
_space_group_IT_number 2
_symmetry_cell_setting triclinic
_symmetry_space_group_name_Hall '-P 1'
_symmetry_space_group_name_H-M 'P -1'
_atom_sites_solution_hydrogens geom
_atom_sites_solution_primary direct
_atom_sites_solution_secondary difmap
_audit_creation_method SHELXL-97
_cell_angle_alpha 108.5830(10)
_cell_angle_beta 95.7030(10)
_cell_angle_gamma 99.5060(10)
_cell_formula_units_Z 2
_cell_length_a 12.0768(3)
_cell_length_b 13.2619(4)
_cell_length_c 15.3544(4)
_cell_measurement_reflns_used 8420
_cell_measurement_temperature 153(2)
_cell_measurement_theta_max 28.2386
_cell_measurement_theta_min 2.4172
_cell_volume 2268.37(11)
_computing_cell_refinement 'SAINT (Bruker, 2000)'
_computing_data_collection 'APEX2 (Bruker, 2000)'
_computing_data_reduction 'SAINT (Bruker, 2000)'
_computing_molecular_graphics 'SHElXTL (Sheldrick, 2008) and PLATON (Spek, 2009)'
_computing_publication_material 'SHELXTL (Sheldrick, 2008)'
_computing_structure_refinement 'SHELXL97 (Sheldrick, 2008)'
_computing_structure_solution 'SHELXS97 (Sheldrick, 2008)'
_diffrn_ambient_temperature 153(2)
_diffrn_measured_fraction_theta_full 0.996
_diffrn_measured_fraction_theta_max 0.996
_diffrn_measurement_device_type 'Bruker SMART APEXII'
_diffrn_measurement_method '\w scans'
_diffrn_radiation_monochromator graphite
_diffrn_radiation_source 'fine-focus sealed tube'
_diffrn_radiation_type MoK\a
_diffrn_radiation_wavelength 0.71073
_diffrn_reflns_av_R_equivalents 0.0405
_diffrn_reflns_av_sigmaI/netI 0.0556
_diffrn_reflns_limit_h_max 14
_diffrn_reflns_limit_h_min -14
_diffrn_reflns_limit_k_max 16
_diffrn_reflns_limit_k_min -16
_diffrn_reflns_limit_l_max 18
_diffrn_reflns_limit_l_min -17
_diffrn_reflns_number 18738
_diffrn_reflns_theta_full 25.50
_diffrn_reflns_theta_max 25.50
_diffrn_reflns_theta_min 3.07
_exptl_absorpt_coefficient_mu 0.518
_exptl_absorpt_correction_T_max 0.9452
_exptl_absorpt_correction_T_min 0.8815
_exptl_absorpt_correction_type multi-scan
_exptl_absorpt_process_details '(SADABS; Sheldrick, 1996)'
_exptl_crystal_colour green
_exptl_crystal_density_diffrn 1.545
_exptl_crystal_density_method 'not measured'
_exptl_crystal_description block
_exptl_crystal_F_000 1092
_exptl_crystal_size_max 0.25
_exptl_crystal_size_mid 0.22
_exptl_crystal_size_min 0.11
_refine_diff_density_max 1.006
_refine_diff_density_min -1.237
_refine_ls_extinction_coef 0.0026(5)
_refine_ls_extinction_expression Fc^*^=kFc[1+0.001xFc^2^\l^3^/sin(2\q)]^-1/4^
_refine_ls_extinction_method SHELXL
_refine_ls_goodness_of_fit_ref 1.177
_refine_ls_hydrogen_treatment mixed
_refine_ls_matrix_type full
_refine_ls_number_parameters 667
_refine_ls_number_reflns 8420
_refine_ls_number_restraints 2
_refine_ls_restrained_S_all 1.177
_refine_ls_R_factor_all 0.0936
_refine_ls_R_factor_gt 0.0499
_refine_ls_shift/su_max 0.001
_refine_ls_shift/su_mean 0.000
_refine_ls_structure_factor_coef Fsqd
_refine_ls_weighting_details 'calc w=1/[\s^2^(Fo^2^)+(0.0452P)^2^+5.4011P] where P=(Fo^2^+2Fc^2^)/3'
_refine_ls_weighting_scheme calc
_refine_ls_wR_factor_gt 0.1078
_refine_ls_wR_factor_ref 0.1592
_reflns_number_gt 5743
_reflns_number_total 8420
_reflns_threshold_expression I>2\s(I)
_cod_data_source_file lh5085.cif
_cod_data_source_block I
_cod_original_cell_volume 2268.36(11)
_cod_database_code 2226997
_cod_database_fobs_code 2226997

loop_
_symmetry_equiv_pos_as_xyz
'x, y, z'
'-x, -y, -z'

loop_
_atom_site_type_symbol
_atom_site_label
_atom_site_fract_x
_atom_site_fract_y
_atom_site_fract_z
_atom_site_U_iso_or_equiv
_atom_site_adp_type
_atom_site_calc_flag
_atom_site_refinement_flags
_atom_site_occupancy
_atom_site_disorder_assembly
_atom_site_disorder_group
Ni Ni 0.46074(4) 0.67214(4) 0.72572(4) 0.02153(16) Uani d . 1 . .
O O1 0.3577(2) 0.7136(2) 0.63281(19) 0.0281(7) Uani d . 1 . .
O O2 0.5213(3) 0.5564(3) 0.6231(2) 0.0274(7) Uani d D 1 . .
O O3 0.6467(3) 0.6084(3) 0.5008(2) 0.0476(10) Uani d . 1 . .
O O4 0.5367(3) 0.6964(4) 0.3971(3) 0.0792(14) Uani d . 1 . .
O O5 0.5862(5) 0.8686(5) 0.4310(4) 0.108(2) Uani d . 1 . .
O O6 0.9546(4) 1.0643(3) 0.5816(3) 0.0661(13) Uani d . 1 . .
O O7 1.0726(4) 0.9877(4) 0.6429(3) 0.0731(14) Uani d . 1 . .
O O8 0.9680(4) 0.6105(4) 0.5949(4) 0.0919(17) Uani d . 1 . .
O O9 0.7967(4) 0.5556(4) 0.6107(4) 0.0843(15) Uani d . 1 . .
O O10 0.2350(3) 0.3427(3) 0.9903(2) 0.0412(8) Uani d . 1 . .
O O11 0.3778(3) 0.5213(3) 0.9850(2) 0.0486(10) Uani d . 1 . .
O O12 0.2960(3) 0.6577(4) 1.0118(3) 0.0670(12) Uani d . 1 . .
O O13 -0.0696(3) 0.6005(3) 0.8309(3) 0.0503(9) Uani d . 1 . .
O O14 -0.1952(3) 0.4559(3) 0.8155(2) 0.0456(9) Uani d . 1 . .
O O15 -0.0703(4) 0.2009(4) 0.9669(3) 0.0758(14) Uani d . 1 . .
O O16 0.0677(4) 0.1511(3) 0.8988(4) 0.0825(16) Uani d . 1 . .
N N1 0.6052(3) 0.7868(3) 0.7367(2) 0.0237(7) Uani d . 1 . .
N N2 0.7876(3) 0.8539(3) 0.7984(2) 0.0234(8) Uani d . 1 . .
N N3 0.3619(3) 0.5380(3) 0.7390(2) 0.0237(8) Uani d . 1 . .
N N4 0.3585(3) 0.3892(3) 0.7762(2) 0.0248(8) Uani d . 1 . .
N N5 0.4158(3) 0.7756(3) 0.8396(2) 0.0237(8) Uani d . 1 . .
N N6 0.4450(3) 0.8522(3) 0.9935(2) 0.0251(8) Uani d . 1 . .
N N7 0.5741(3) 0.6426(3) 0.8305(2) 0.0206(7) Uani d . 1 . .
N N8 0.2926(3) 0.7234(3) 0.4929(2) 0.0321(9) Uani d . 1 . .
N N9 0.6035(4) 0.7845(5) 0.4381(3) 0.0539(13) Uani d . 1 . .
N N10 0.9804(4) 0.9860(4) 0.5993(3) 0.0495(12) Uani d . 1 . .
N N11 0.8678(4) 0.6177(4) 0.5921(3) 0.0481(11) Uani d . 1 . .
N N12 0.2919(3) 0.5600(4) 0.9830(3) 0.0397(10) Uani d . 1 . .
N N13 -0.0966(3) 0.5105(3) 0.8384(3) 0.0349(9) Uani d . 1 . .
N N14 0.0128(4) 0.2193(4) 0.9307(3) 0.0484(12) Uani d . 1 . .
C C1 0.6383(3) 0.8840(3) 0.7211(3) 0.0231(9) Uani d . 1 . .
C C2 0.5753(4) 0.9402(3) 0.6782(3) 0.0281(10) Uani d . 1 . .
H H2B 0.4972 0.9119 0.6520 0.034 Uiso calc R 1 . .
C C3 0.6314(4) 1.0377(4) 0.6758(3) 0.0357(11) Uani d . 1 . .
H H3A 0.5911 1.0781 0.6477 0.043 Uiso calc R 1 . .
C C4 0.7468(4) 1.0795(4) 0.7138(4) 0.0380(11) Uani d . 1 . .
H H4A 0.7826 1.1472 0.7103 0.046 Uiso calc R 1 . .
C C5 0.8102(4) 1.0252(4) 0.7563(3) 0.0339(11) Uani d . 1 . .
H H5A 0.8883 1.0535 0.7822 0.041 Uiso calc R 1 . .
C C6 0.7524(3) 0.9264(3) 0.7589(3) 0.0255(9) Uani d . 1 . .
C C7 0.6969(3) 0.7732(3) 0.7840(3) 0.0232(9) Uani d . 1 . .
C C8 0.6925(3) 0.6766(3) 0.8150(3) 0.0250(9) Uani d . 1 . .
H H8A 0.7136 0.6163 0.7667 0.030 Uiso calc R 1 . .
H H8B 0.7468 0.6956 0.8733 0.030 Uiso calc R 1 . .
C C9 0.5451(3) 0.5244(3) 0.8168(3) 0.0262(9) Uani d . 1 . .
H H9A 0.5623 0.5127 0.8768 0.031 Uiso calc R 1 . .
H H9B 0.5903 0.4844 0.7727 0.031 Uiso calc R 1 . .
C C10 0.4205(3) 0.4843(3) 0.7788(3) 0.0248(9) Uani d . 1 . .
C C11 0.2494(3) 0.3800(3) 0.7303(3) 0.0230(9) Uani d . 1 . .
C C12 0.1523(4) 0.2984(4) 0.7074(3) 0.0305(10) Uani d . 1 . .
H H12A 0.1515 0.2337 0.7218 0.037 Uiso calc R 1 . .
C C13 0.0562(4) 0.3171(4) 0.6622(3) 0.0318(10) Uani d . 1 . .
H H13A -0.0127 0.2640 0.6453 0.038 Uiso calc R 1 . .
C C14 0.0588(4) 0.4132(4) 0.6410(3) 0.0318(10) Uani d . 1 . .
H H14A -0.0084 0.4232 0.6100 0.038 Uiso calc R 1 . .
C C15 0.1555(3) 0.4924(3) 0.6637(3) 0.0265(9) Uani d . 1 . .
H H15A 0.1565 0.5572 0.6496 0.032 Uiso calc R 1 . .
C C16 0.2530(3) 0.4742(3) 0.7088(3) 0.0232(9) Uani d . 1 . .
C C17 0.5556(4) 0.7092(4) 0.9249(3) 0.0279(10) Uani d . 1 . .
H H17A 0.5276 0.6601 0.9585 0.033 Uiso calc R 1 . .
H H17B 0.6291 0.7560 0.9610 0.033 Uiso calc R 1 . .
C C18 0.4724(3) 0.7786(3) 0.9191(3) 0.0221(9) Uani d . 1 . .
C C19 0.3643(3) 0.8988(3) 0.9595(3) 0.0263(9) Uani d . 1 . .
C C20 0.3085(4) 0.9796(4) 1.0048(3) 0.0350(11) Uani d . 1 . .
H H20A 0.3210 1.0117 1.0707 0.042 Uiso calc R 1 . .
C C21 0.2339(4) 1.0103(4) 0.9487(3) 0.0344(11) Uani d . 1 . .
H H21A 0.1947 1.0658 0.9765 0.041 Uiso calc R 1 . .
C C22 0.2151(4) 0.9617(4) 0.8520(3) 0.0360(11) Uani d . 1 . .
H H22A 0.1627 0.9845 0.8158 0.043 Uiso calc R 1 . .
C C23 0.2704(3) 0.8811(4) 0.8072(3) 0.0313(10) Uani d . 1 . .
H H23A 0.2569 0.8482 0.7413 0.038 Uiso calc R 1 . .
C C24 0.3464(3) 0.8508(3) 0.8632(3) 0.0233(9) Uani d . 1 . .
C C25 0.9037(4) 0.8644(4) 0.8443(3) 0.0360(11) Uani d . 1 . .
H H25A 0.9067 0.8029 0.8661 0.054 Uiso calc R 1 . .
H H25B 0.9253 0.9326 0.8975 0.054 Uiso calc R 1 . .
H H25C 0.9567 0.8648 0.7999 0.054 Uiso calc R 1 . .
C C26 0.3955(4) 0.3098(4) 0.8132(3) 0.0334(10) Uani d . 1 . .
H H26A 0.4758 0.3358 0.8419 0.050 Uiso calc R 1 . .
H H26B 0.3863 0.2402 0.7625 0.050 Uiso calc R 1 . .
H H26C 0.3494 0.2999 0.8600 0.050 Uiso calc R 1 . .
C C27 0.4860(4) 0.8732(4) 1.0919(3) 0.0327(10) Uani d . 1 . .
H H27A 0.5429 0.8297 1.0971 0.049 Uiso calc R 1 . .
H H27B 0.4221 0.8534 1.1220 0.049 Uiso calc R 1 . .
H H27C 0.5205 0.9506 1.1226 0.049 Uiso calc R 1 . .
C C28 0.3449(3) 0.6785(3) 0.5465(3) 0.0247(9) Uani d . 1 . .
H H28A 0.3740 0.6161 0.5172 0.030 Uiso calc R 1 . .
C C29 0.2483(7) 0.8196(6) 0.5310(4) 0.088(3) Uani d . 1 . .
H H29A 0.2621 0.8427 0.5992 0.132 Uiso calc R 1 . .
H H29B 0.1662 0.8037 0.5087 0.132 Uiso calc R 1 . .
H H29C 0.2862 0.8778 0.5112 0.132 Uiso calc R 1 . .
C C30 0.2785(4) 0.6789(4) 0.3916(3) 0.0319(10) Uani d . 1 . .
H H30A 0.3109 0.6136 0.3730 0.048 Uiso calc R 1 . .
H H30B 0.3177 0.7333 0.3682 0.048 Uiso calc R 1 . .
H H30C 0.1973 0.6598 0.3656 0.048 Uiso calc R 1 . .
C C31 0.7227(4) 0.6930(4) 0.5180(3) 0.0322(10) Uani d . 1 . .
C C32 0.7101(4) 0.7865(4) 0.4924(3) 0.0310(10) Uani d . 1 . .
C C33 0.7918(4) 0.8803(4) 0.5177(3) 0.0354(11) Uani d . 1 . .
H H33A 0.7775 0.9406 0.5010 0.042 Uiso calc R 1 . .
C C34 0.8956(4) 0.8854(4) 0.5681(3) 0.0311(10) Uani d . 1 . .
C C35 0.9189(4) 0.7981(4) 0.5902(3) 0.0323(10) Uani d . 1 . .
H H35A 0.9920 0.8014 0.6216 0.039 Uiso calc R 1 . .
C C36 0.8360(4) 0.7063(4) 0.5667(3) 0.0302(10) Uani d . 1 . .
C C37 0.1626(4) 0.3812(4) 0.9551(3) 0.0298(10) Uani d . 1 . .
C C38 0.1809(3) 0.4884(4) 0.9463(3) 0.0313(10) Uani d . 1 . .
C C39 0.0991(4) 0.5297(4) 0.9091(3) 0.0294(10) Uani d . 1 . .
H H39A 0.1170 0.6003 0.9048 0.035 Uiso calc R 1 . .
C C40 -0.0101(3) 0.4675(4) 0.8779(3) 0.0275(10) Uani d . 1 . .
C C41 -0.0389(4) 0.3658(4) 0.8866(3) 0.0326(11) Uani d . 1 . .
H H41A -0.1149 0.3250 0.8678 0.039 Uiso calc R 1 . .
C C42 0.0447(4) 0.3260(4) 0.9229(3) 0.0291(10) Uani d . 1 . .
H H2D 0.569(4) 0.575(5) 0.590(4) 0.07(2) Uiso d D 1 . .
H H2C 0.479(5) 0.496(3) 0.590(4) 0.10(3) Uiso d D 1 . .

loop_
_atom_site_aniso_label
_atom_site_aniso_U_11
_atom_site_aniso_U_22
_atom_site_aniso_U_33
_atom_site_aniso_U_12
_atom_site_aniso_U_13
_atom_site_aniso_U_23
Ni 0.0232(3) 0.0219(3) 0.0210(3) 0.0076(2) 0.0037(2) 0.0080(2)
O1 0.0310(15) 0.0346(17) 0.0204(15) 0.0126(13) 0.0020(12) 0.0098(13)
O2 0.0276(16) 0.0270(17) 0.0267(16) 0.0038(14) 0.0095(14) 0.0075(14)
O3 0.054(2) 0.044(2) 0.0298(18) -0.0176(18) 0.0120(16) 0.0046(16)
O4 0.042(2) 0.099(4) 0.079(3) 0.006(3) -0.011(2) 0.017(3)
O5 0.125(5) 0.082(4) 0.100(4) 0.054(4) -0.051(3) 0.014(3)
O6 0.102(3) 0.024(2) 0.072(3) -0.002(2) 0.042(3) 0.0137(19)
O7 0.061(3) 0.074(3) 0.059(3) -0.031(2) -0.011(2) 0.018(2)
O8 0.082(3) 0.098(4) 0.131(5) 0.051(3) 0.016(3) 0.070(4)
O9 0.105(4) 0.055(3) 0.112(4) 0.008(3) 0.020(3) 0.058(3)
O10 0.0372(18) 0.059(2) 0.0392(19) 0.0253(17) 0.0060(15) 0.0247(17)
O11 0.0251(17) 0.081(3) 0.045(2) 0.0168(18) 0.0085(15) 0.025(2)
O12 0.043(2) 0.049(3) 0.102(4) -0.0030(19) 0.006(2) 0.025(2)
O13 0.051(2) 0.055(2) 0.059(2) 0.0289(19) 0.0080(18) 0.030(2)
O14 0.0326(18) 0.056(2) 0.043(2) 0.0185(17) -0.0091(15) 0.0090(17)
O15 0.099(4) 0.049(3) 0.073(3) -0.007(3) 0.019(3) 0.022(2)
O16 0.064(3) 0.041(2) 0.135(4) 0.026(2) -0.011(3) 0.019(3)
N1 0.0284(18) 0.0211(18) 0.0252(18) 0.0109(15) 0.0071(15) 0.0093(15)
N2 0.0169(16) 0.0262(19) 0.0242(18) 0.0012(14) 0.0002(14) 0.0071(15)
N3 0.0206(16) 0.0245(19) 0.0245(18) 0.0066(14) 0.0024(14) 0.0058(15)
N4 0.0297(18) 0.0213(18) 0.0274(19) 0.0073(15) 0.0054(15) 0.0125(15)
N5 0.0228(17) 0.0254(19) 0.0249(18) 0.0103(15) 0.0053(14) 0.0080(15)
N6 0.0285(18) 0.0266(19) 0.0189(17) 0.0102(15) 0.0052(14) 0.0033(15)
N7 0.0196(16) 0.0240(18) 0.0198(17) 0.0060(14) 0.0024(13) 0.0091(14)
N8 0.040(2) 0.033(2) 0.0263(19) 0.0138(18) 0.0021(16) 0.0118(17)
N9 0.051(3) 0.071(4) 0.035(2) 0.027(3) 0.004(2) 0.006(2)
N10 0.067(3) 0.030(2) 0.042(3) -0.010(2) 0.019(2) 0.007(2)
N11 0.065(3) 0.036(3) 0.051(3) 0.015(2) 0.011(2) 0.023(2)
N12 0.032(2) 0.052(3) 0.041(2) 0.008(2) 0.0115(18) 0.022(2)
N13 0.042(2) 0.043(2) 0.027(2) 0.025(2) 0.0044(17) 0.0135(18)
N14 0.051(3) 0.035(3) 0.050(3) 0.011(2) -0.013(2) 0.007(2)
C1 0.022(2) 0.020(2) 0.026(2) 0.0019(17) 0.0052(17) 0.0065(17)
C2 0.035(2) 0.027(2) 0.026(2) 0.0087(19) 0.0065(19) 0.0117(19)
C3 0.045(3) 0.030(3) 0.037(3) 0.013(2) 0.008(2) 0.015(2)
C4 0.040(3) 0.025(2) 0.051(3) 0.001(2) 0.010(2) 0.019(2)
C5 0.032(2) 0.028(2) 0.039(3) 0.004(2) 0.006(2) 0.008(2)
C6 0.029(2) 0.024(2) 0.023(2) 0.0092(18) 0.0070(18) 0.0060(18)
C7 0.030(2) 0.024(2) 0.021(2) 0.0123(18) 0.0068(17) 0.0095(17)
C8 0.022(2) 0.031(2) 0.025(2) 0.0084(18) 0.0023(17) 0.0122(18)
C9 0.028(2) 0.026(2) 0.032(2) 0.0118(18) 0.0046(18) 0.0161(19)
C10 0.028(2) 0.024(2) 0.025(2) 0.0130(18) 0.0053(17) 0.0083(18)
C11 0.028(2) 0.024(2) 0.021(2) 0.0064(17) 0.0108(17) 0.0094(17)
C12 0.032(2) 0.025(2) 0.038(3) 0.0050(19) 0.013(2) 0.013(2)
C13 0.029(2) 0.029(2) 0.040(3) 0.0050(19) 0.011(2) 0.014(2)
C14 0.024(2) 0.036(3) 0.035(2) 0.0061(19) 0.0025(19) 0.012(2)
C15 0.027(2) 0.023(2) 0.033(2) 0.0069(18) 0.0065(18) 0.0112(19)
C16 0.029(2) 0.021(2) 0.023(2) 0.0065(17) 0.0099(17) 0.0100(17)
C17 0.033(2) 0.033(2) 0.020(2) 0.0121(19) 0.0049(18) 0.0085(18)
C18 0.024(2) 0.025(2) 0.021(2) 0.0069(17) 0.0024(16) 0.0121(17)
C19 0.028(2) 0.024(2) 0.029(2) 0.0096(18) 0.0071(18) 0.0091(18)
C20 0.036(2) 0.039(3) 0.028(2) 0.015(2) 0.010(2) 0.004(2)
C21 0.037(2) 0.037(3) 0.034(3) 0.026(2) 0.009(2) 0.009(2)
C22 0.031(2) 0.042(3) 0.039(3) 0.019(2) 0.007(2) 0.014(2)
C23 0.026(2) 0.036(3) 0.028(2) 0.0089(19) 0.0006(18) 0.005(2)
C24 0.0205(19) 0.024(2) 0.024(2) 0.0066(17) 0.0040(16) 0.0046(17)
C25 0.030(2) 0.042(3) 0.036(3) 0.010(2) 0.001(2) 0.014(2)
C26 0.039(3) 0.029(2) 0.037(3) 0.010(2) 0.006(2) 0.017(2)
C27 0.042(3) 0.035(3) 0.017(2) 0.010(2) 0.0013(19) 0.0035(19)
C28 0.027(2) 0.023(2) 0.029(2) 0.0078(18) 0.0027(18) 0.0147(18)
C29 0.139(7) 0.097(6) 0.041(3) 0.098(5) -0.003(4) 0.010(3)
C30 0.035(2) 0.042(3) 0.021(2) 0.004(2) 0.0017(18) 0.017(2)
C31 0.036(2) 0.031(3) 0.027(2) 0.002(2) 0.017(2) 0.006(2)
C32 0.032(2) 0.040(3) 0.024(2) 0.017(2) 0.0084(18) 0.010(2)
C33 0.052(3) 0.033(3) 0.028(2) 0.014(2) 0.014(2) 0.015(2)
C34 0.038(2) 0.021(2) 0.031(2) -0.0034(19) 0.011(2) 0.0076(19)
C35 0.032(2) 0.034(3) 0.030(2) 0.006(2) 0.0072(19) 0.009(2)
C36 0.042(3) 0.026(2) 0.029(2) 0.012(2) 0.011(2) 0.0151(19)
C37 0.033(2) 0.040(3) 0.022(2) 0.021(2) 0.0073(18) 0.011(2)
C38 0.024(2) 0.045(3) 0.027(2) 0.012(2) 0.0035(18) 0.013(2)
C39 0.036(2) 0.035(3) 0.024(2) 0.015(2) 0.0112(19) 0.0133(19)
C40 0.030(2) 0.036(3) 0.023(2) 0.020(2) 0.0046(18) 0.0118(19)
C41 0.035(2) 0.034(3) 0.025(2) 0.015(2) 0.0026(19) 0.001(2)
C42 0.035(2) 0.029(2) 0.029(2) 0.017(2) 0.0036(19) 0.0129(19)

loop_
_atom_type_symbol
_atom_type_description
_atom_type_scat_dispersion_real
_atom_type_scat_dispersion_imag
_atom_type_scat_source
C C 0.0033 0.0016 'International Tables Vol C Tables 4.2.6.8 and 6.1.1.4'
H H 0.0000 0.0000 'International Tables Vol C Tables 4.2.6.8 and 6.1.1.4'
N N 0.0061 0.0033 'International Tables Vol C Tables 4.2.6.8 and 6.1.1.4'
Ni Ni 0.3393 1.1124 'International Tables Vol C Tables 4.2.6.8 and 6.1.1.4'
O O 0.0106 0.0060 'International Tables Vol C Tables 4.2.6.8 and 6.1.1.4'

loop_
_geom_angle_atom_site_label_1
_geom_angle_atom_site_label_2
_geom_angle_atom_site_label_3
_geom_angle_site_symmetry_1
_geom_angle_site_symmetry_3
_geom_angle
_geom_angle_publ_flag
N5 Ni N3 . . 92.81(14) ?
N5 Ni O1 . . 93.80(12) ?
N3 Ni O1 . . 104.09(12) ?
N5 Ni N1 . . 90.52(13) ?
N3 Ni N1 . . 158.76(13) ?
O1 Ni N1 . . 96.60(13) ?
N5 Ni O2 . . 170.87(13) ?
N3 Ni O2 . . 84.00(13) ?
O1 Ni O2 . . 95.28(12) ?
N1 Ni O2 . . 89.44(13) ?
N5 Ni N7 . . 82.85(13) ?
N3 Ni N7 . . 79.47(12) ?
O1 Ni N7 . . 175.27(12) ?
N1 Ni N7 . . 80.16(13) ?
O2 Ni N7 . . 88.15(12) ?
C28 O1 Ni . . 128.2(3) ?
Ni O2 H2D . . 122(4) ?
Ni O2 H2C . . 121(5) ?
H2D O2 H2C . . 108(6) ?
O3 O3 C31 1 . 0(10) ?
C7 N1 C1 . . 105.8(3) ?
C7 N1 Ni . . 112.8(3) ?
C1 N1 Ni . . 140.8(3) ?
C7 N2 C6 . . 106.9(3) ?
C7 N2 C25 . . 127.8(4) ?
C6 N2 C25 . . 125.3(4) ?
C10 N3 C16 . . 105.7(4) ?
C10 N3 Ni . . 113.2(3) ?
C16 N3 Ni . . 140.4(3) ?
C10 N4 C11 . . 106.6(3) ?
C10 N4 C26 . . 127.6(3) ?
C11 N4 C26 . . 125.8(3) ?
C18 N5 C24 . . 106.2(3) ?
C18 N5 Ni . . 113.2(3) ?
C24 N5 Ni . . 140.6(3) ?
C18 N6 C19 . . 107.2(3) ?
C18 N6 C27 . . 126.9(4) ?
C19 N6 C27 . . 125.8(3) ?
C9 N7 C8 . . 111.9(3) ?
C9 N7 C17 . . 110.7(3) ?
C8 N7 C17 . . 111.3(3) ?
C9 N7 Ni . . 107.7(2) ?
C8 N7 Ni . . 106.6(2) ?
C17 N7 Ni . . 108.4(2) ?
C28 N8 C29 . . 122.1(4) ?
C28 N8 C30 . . 121.8(4) ?
C29 N8 C30 . . 116.0(4) ?
O5 N9 O4 . . 122.3(5) ?
O5 N9 C32 . . 118.3(5) ?
O4 N9 C32 . . 119.3(5) ?
O6 N10 O7 . . 124.6(5) ?
O6 N10 C34 . . 117.6(5) ?
O7 N10 C34 . . 117.7(5) ?
O9 N11 O8 . . 122.9(5) ?
O9 N11 C36 . . 119.7(5) ?
O8 N11 C36 . . 117.4(5) ?
O12 N12 O11 . . 122.3(4) ?
O12 N12 C38 . . 117.8(4) ?
O11 N12 C38 . . 119.9(4) ?
O13 N13 O14 . . 123.1(4) ?
O13 N13 C40 . . 118.5(4) ?
O14 N13 C40 . . 118.4(4) ?
O16 N14 O15 . . 122.8(5) ?
O16 N14 C42 . . 118.8(5) ?
O15 N14 C42 . . 118.4(5) ?
N1 C1 C6 . . 108.8(4) ?
N1 C1 C2 . . 130.5(4) ?
C6 C1 C2 . . 120.8(4) ?
C3 C2 C1 . . 117.0(4) ?
C3 C2 H2B . . 121.5 ?
C1 C2 H2B . . 121.5 ?
C2 C3 C4 . . 121.7(4) ?
C2 C3 H3A . . 119.1 ?
C4 C3 H3A . . 119.1 ?
C5 C4 C3 . . 122.0(4) ?
C5 C4 H4A . . 119.0 ?
C3 C4 H4A . . 119.0 ?
C4 C5 C6 . . 115.9(4) ?
C4 C5 H5A . . 122.0 ?
C6 C5 H5A . . 122.0 ?
N2 C6 C1 . . 106.2(4) ?
N2 C6 C5 . . 131.1(4) ?
C1 C6 C5 . . 122.6(4) ?
N1 C7 N2 . . 112.3(4) ?
N1 C7 C8 . . 120.9(4) ?
N2 C7 C8 . . 126.8(3) ?
N7 C8 C7 . . 108.1(3) ?
N7 C8 H8A . . 110.1 ?
C7 C8 H8A . . 110.1 ?
N7 C8 H8B . . 110.1 ?
C7 C8 H8B . . 110.1 ?
H8A C8 H8B . . 108.4 ?
N7 C9 C10 . . 107.8(3) ?
N7 C9 H9A . . 110.1 ?
C10 C9 H9A . . 110.1 ?
N7 C9 H9B . . 110.1 ?
C10 C9 H9B . . 110.1 ?
H9A C9 H9B . . 108.5 ?
N3 C10 N4 . . 112.9(4) ?
N3 C10 C9 . . 122.2(4) ?
N4 C10 C9 . . 124.8(4) ?
C16 C11 C12 . . 123.0(4) ?
C16 C11 N4 . . 105.7(3) ?
C12 C11 N4 . . 131.3(4) ?
C11 C12 C13 . . 115.9(4) ?
C11 C12 H12A . . 122.0 ?
C13 C12 H12A . . 122.0 ?
C12 C13 C14 . . 121.4(4) ?
C12 C13 H13A . . 119.3 ?
C14 C13 H13A . . 119.3 ?
C15 C14 C13 . . 121.8(4) ?
C15 C14 H14A . . 119.1 ?
C13 C14 H14A . . 119.1 ?
C14 C15 C16 . . 117.4(4) ?
C14 C15 H15A . . 121.3 ?
C16 C15 H15A . . 121.3 ?
C11 C16 N3 . . 109.2(4) ?
C11 C16 C15 . . 120.5(4) ?
N3 C16 C15 . . 130.3(4) ?
C18 C17 N7 . . 112.0(3) ?
C18 C17 H17A . . 109.2 ?
N7 C17 H17A . . 109.2 ?
C18 C17 H17B . . 109.2 ?
N7 C17 H17B . . 109.2 ?
H17A C17 H17B . . 107.9 ?
N5 C18 N6 . . 111.8(3) ?
N5 C18 C17 . . 123.5(4) ?
N6 C18 C17 . . 124.7(3) ?
N6 C19 C24 . . 106.3(3) ?
N6 C19 C20 . . 131.3(4) ?
C24 C19 C20 . . 122.3(4) ?
C21 C20 C19 . . 116.4(4) ?
C21 C20 H20A . . 121.8 ?
C19 C20 H20A . . 121.8 ?
C20 C21 C22 . . 121.4(4) ?
C20 C21 H21A . . 119.3 ?
C22 C21 H21A . . 119.3 ?
C23 C22 C21 . . 122.1(4) ?
C23 C22 H22A . . 119.0 ?
C21 C22 H22A . . 119.0 ?
C22 C23 C24 . . 116.8(4) ?
C22 C23 H23A . . 121.6 ?
C24 C23 H23A . . 121.6 ?
C19 C24 C23 . . 121.0(4) ?
C19 C24 N5 . . 108.5(3) ?
C23 C24 N5 . . 130.5(4) ?
N2 C25 H25A . . 109.5 ?
N2 C25 H25B . . 109.5 ?
H25A C25 H25B . . 109.5 ?
N2 C25 H25C . . 109.5 ?
H25A C25 H25C . . 109.5 ?
H25B C25 H25C . . 109.5 ?
N4 C26 H26A . . 109.5 ?
N4 C26 H26B . . 109.5 ?
H26A C26 H26B . . 109.5 ?
N4 C26 H26C . . 109.5 ?
H26A C26 H26C . . 109.5 ?
H26B C26 H26C . . 109.5 ?
N6 C27 H27A . . 109.5 ?
N6 C27 H27B . . 109.5 ?
H27A C27 H27B . . 109.5 ?
N6 C27 H27C . . 109.5 ?
H27A C27 H27C . . 109.5 ?
H27B C27 H27C . . 109.5 ?
O1 C28 N8 . . 123.7(4) ?
O1 C28 H28A . . 118.2 ?
N8 C28 H28A . . 118.2 ?
N8 C29 H29A . . 109.5 ?
N8 C29 H29B . . 109.5 ?
H29A C29 H29B . . 109.5 ?
N8 C29 H29C . . 109.5 ?
H29A C29 H29C . . 109.5 ?
H29B C29 H29C . . 109.5 ?
N8 C30 H30A . . 109.5 ?
N8 C30 H30B . . 109.5 ?
H30A C30 H30B . . 109.5 ?
N8 C30 H30C . . 109.5 ?
H30A C30 H30C . . 109.5 ?
H30B C30 H30C . . 109.5 ?
O3 C31 O3 1 . 0.0(4) ?
O3 C31 C32 1 . 125.8(4) ?
O3 C31 C32 . . 125.8(4) ?
O3 C31 C36 1 . 122.6(4) ?
O3 C31 C36 . . 122.6(4) ?
C32 C31 C36 . . 111.6(4) ?
C33 C32 C31 . . 124.4(4) ?
C33 C32 N9 . . 116.6(5) ?
C31 C32 N9 . . 119.0(4) ?
C32 C33 C34 . . 118.7(4) ?
C32 C33 H33A . . 120.7 ?
C34 C33 H33A . . 120.7 ?
C35 C34 C33 . . 121.4(4) ?
C35 C34 N10 . . 119.4(4) ?
C33 C34 N10 . . 119.1(4) ?
C36 C35 C34 . . 119.2(4) ?
C36 C35 H35A . . 120.4 ?
C34 C35 H35A . . 120.4 ?
C35 C36 N11 . . 115.7(4) ?
C35 C36 C31 . . 124.5(4) ?
N11 C36 C31 . . 119.8(4) ?
O10 C37 C42 . . 123.3(4) ?
O10 C37 C38 . . 125.8(4) ?
C42 C37 C38 . . 110.7(4) ?
C39 C38 N12 . . 116.6(4) ?
C39 C38 C37 . . 124.7(4) ?
N12 C38 C37 . . 118.7(4) ?
C38 C39 C40 . . 119.2(4) ?
C38 C39 H39A . . 120.4 ?
C40 C39 H39A . . 120.4 ?
C39 C40 C41 . . 121.3(4) ?
C39 C40 N13 . . 119.4(4) ?
C41 C40 N13 . . 119.3(4) ?
C42 C41 C40 . . 118.3(4) ?
C42 C41 H41A . . 120.8 ?
C40 C41 H41A . . 120.8 ?
C41 C42 C37 . . 125.8(4) ?
C41 C42 N14 . . 117.4(4) ?
C37 C42 N14 . . 116.9(4) ?

loop_
_geom_bond_atom_site_label_1
_geom_bond_atom_site_label_2
_geom_bond_site_symmetry_2
_geom_bond_distance
_geom_bond_publ_flag
Ni N5 . 2.035(3) ?
Ni N3 . 2.052(4) ?
Ni O1 . 2.063(3) ?
Ni N1 . 2.071(3) ?
Ni O2 . 2.106(3) ?
Ni N7 . 2.181(3) ?
O1 C28 . 1.240(5) ?
O2 H2D . 0.86(2) ?
O2 H2C . 0.85(2) ?
O3 O3 1 0.000(9) ?
O3 C31 . 1.263(5) ?
O4 N9 . 1.237(6) ?
O5 N9 . 1.204(7) ?
O6 N10 . 1.232(6) ?
O7 N10 . 1.234(6) ?
O8 N11 . 1.227(6) ?
O9 N11 . 1.209(6) ?
O10 C37 . 1.244(5) ?
O11 N12 . 1.233(5) ?
O12 N12 . 1.219(6) ?
O13 N13 . 1.230(5) ?
O14 N13 . 1.239(5) ?
O15 N14 . 1.221(6) ?
O16 N14 . 1.216(6) ?
N1 C7 . 1.333(5) ?
N1 C1 . 1.387(5) ?
N2 C7 . 1.345(5) ?
N2 C6 . 1.388(5) ?
N2 C25 . 1.470(5) ?
N3 C10 . 1.318(5) ?
N3 C16 . 1.387(5) ?
N4 C10 . 1.343(5) ?
N4 C11 . 1.399(5) ?
N4 C26 . 1.455(5) ?
N5 C18 . 1.324(5) ?
N5 C24 . 1.390(5) ?
N6 C18 . 1.355(5) ?
N6 C19 . 1.381(5) ?
N6 C27 . 1.465(5) ?
N7 C9 . 1.490(5) ?
N7 C8 . 1.493(5) ?
N7 C17 . 1.498(5) ?
N8 C28 . 1.329(5) ?
N8 C29 . 1.438(7) ?
N8 C30 . 1.457(5) ?
N9 C32 . 1.454(6) ?
N10 C34 . 1.450(6) ?
N11 C36 . 1.446(6) ?
N12 C38 . 1.450(6) ?
N13 C40 . 1.441(5) ?
N14 C42 . 1.450(6) ?
C1 C6 . 1.388(6) ?
C1 C2 . 1.403(6) ?
C2 C3 . 1.371(6) ?
C2 H2B . 0.9500 ?
C3 C4 . 1.403(7) ?
C3 H3A . 0.9500 ?
C4 C5 . 1.383(7) ?
C4 H4A . 0.9500 ?
C5 C6 . 1.394(6) ?
C5 H5A . 0.9500 ?
C7 C8 . 1.498(6) ?
C8 H8A . 0.9900 ?
C8 H8B . 0.9900 ?
C9 C10 . 1.500(6) ?
C9 H9A . 0.9900 ?
C9 H9B . 0.9900 ?
C11 C16 . 1.384(6) ?
C11 C12 . 1.388(6) ?
C12 C13 . 1.391(6) ?
C12 H12A . 0.9500 ?
C13 C14 . 1.409(6) ?
C13 H13A . 0.9500 ?
C14 C15 . 1.366(6) ?
C14 H14A . 0.9500 ?
C15 C16 . 1.401(6) ?
C15 H15A . 0.9500 ?
C17 C18 . 1.485(6) ?
C17 H17A . 0.9900 ?
C17 H17B . 0.9900 ?
C19 C24 . 1.389(6) ?
C19 C20 . 1.394(6) ?
C20 C21 . 1.382(6) ?
C20 H20A . 0.9500 ?
C21 C22 . 1.395(6) ?
C21 H21A . 0.9500 ?
C22 C23 . 1.385(6) ?
C22 H22A . 0.9500 ?
C23 C24 . 1.390(6) ?
C23 H23A . 0.9500 ?
C25 H25A . 0.9800 ?
C25 H25B . 0.9800 ?
C25 H25C . 0.9800 ?
C26 H26A . 0.9800 ?
C26 H26B . 0.9800 ?
C26 H26C . 0.9800 ?
C27 H27A . 0.9800 ?
C27 H27B . 0.9800 ?
C27 H27C . 0.9800 ?
C28 H28A . 0.9500 ?
C29 H29A . 0.9800 ?
C29 H29B . 0.9800 ?
C29 H29C . 0.9800 ?
C30 H30A . 0.9800 ?
C30 H30B . 0.9800 ?
C30 H30C . 0.9800 ?
C31 O3 1 1.263(5) ?
C31 C32 . 1.441(7) ?
C31 C36 . 1.447(6) ?
C32 C33 . 1.372(7) ?
C33 C34 . 1.386(7) ?
C33 H33A . 0.9500 ?
C34 C35 . 1.369(6) ?
C35 C36 . 1.364(6) ?
C35 H35A . 0.9500 ?
C37 C42 . 1.446(6) ?
C37 C38 . 1.454(7) ?
C38 C39 . 1.367(6) ?
C39 C40 . 1.382(6) ?
C39 H39A . 0.9500 ?
C40 C41 . 1.388(7) ?
C41 C42 . 1.363(6) ?
C41 H41A . 0.9500 ?

loop_
_geom_hbond_atom_site_label_D
_geom_hbond_atom_site_label_H
_geom_hbond_atom_site_label_A
_geom_hbond_site_symmetry_A
_geom_hbond_distance_DH
_geom_hbond_distance_HA
_geom_hbond_distance_DA
_geom_hbond_angle_DHA
O2 H2D O3 1 0.86(2) 1.86(2) 2.708(4) 169(6)
O2 H2C O3 2_666 0.85(2) 1.95(3) 2.763(4) 160(7)

loop_
_geom_torsion_atom_site_label_1
_geom_torsion_atom_site_label_2
_geom_torsion_atom_site_label_3
_geom_torsion_atom_site_label_4
_geom_torsion_site_symmetry_1
_geom_torsion_site_symmetry_2
_geom_torsion_site_symmetry_3
_geom_torsion_site_symmetry_4
_geom_torsion
_geom_torsion_publ_flag
N5 Ni O1 C28 . . . . 179.5(3) ?
N3 Ni O1 C28 . . . . -86.7(4) ?
N1 Ni O1 C28 . . . . 88.5(4) ?
O2 Ni O1 C28 . . . . -1.6(4) ?
N7 Ni O1 C28 . . . . 134.9(14) ?
N5 Ni N1 C7 . . . . 94.7(3) ?
N3 Ni N1 C7 . . . . -4.4(5) ?
O1 Ni N1 C7 . . . . -171.4(3) ?
O2 Ni N1 C7 . . . . -76.2(3) ?
N7 Ni N1 C7 . . . . 12.1(3) ?
N5 Ni N1 C1 . . . . -74.3(4) ?
N3 Ni N1 C1 . . . . -173.4(4) ?
O1 Ni N1 C1 . . . . 19.6(4) ?
O2 Ni N1 C1 . . . . 114.8(4) ?
N7 Ni N1 C1 . . . . -156.9(5) ?
N5 Ni N3 C10 . . . . -100.0(3) ?
O1 Ni N3 C10 . . . . 165.4(3) ?
N1 Ni N3 C10 . . . . -1.3(6) ?
O2 Ni N3 C10 . . . . 71.4(3) ?
N7 Ni N3 C10 . . . . -17.8(3) ?
N5 Ni N3 C16 . . . . 91.7(4) ?
O1 Ni N3 C16 . . . . -2.9(4) ?
N1 Ni N3 C16 . . . . -169.6(4) ?
O2 Ni N3 C16 . . . . -96.9(4) ?
N7 Ni N3 C16 . . . . 173.9(4) ?
N3 Ni N5 C18 . . . . 79.7(3) ?
O1 Ni N5 C18 . . . . -175.9(3) ?
N1 Ni N5 C18 . . . . -79.3(3) ?
O2 Ni N5 C18 . . . . 10.5(10) ?
N7 Ni N5 C18 . . . . 0.7(3) ?
N3 Ni N5 C24 . . . . -104.1(4) ?
O1 Ni N5 C24 . . . . 0.2(4) ?
N1 Ni N5 C24 . . . . 96.9(4) ?
O2 Ni N5 C24 . . . . -173.4(7) ?
N7 Ni N5 C24 . . . . 176.9(4) ?
N5 Ni N7 C9 . . . . 121.3(3) ?
N3 Ni N7 C9 . . . . 27.1(2) ?
O1 Ni N7 C9 . . . . 166.3(14) ?
N1 Ni N7 C9 . . . . -146.9(3) ?
O2 Ni N7 C9 . . . . -57.1(3) ?
N5 Ni N7 C8 . . . . -118.4(3) ?
N3 Ni N7 C8 . . . . 147.3(3) ?
O1 Ni N7 C8 . . . . -73.5(15) ?
N1 Ni N7 C8 . . . . -26.6(2) ?
O2 Ni N7 C8 . . . . 63.1(2) ?
N5 Ni N7 C17 . . . . 1.5(3) ?
N3 Ni N7 C17 . . . . -92.8(3) ?
O1 Ni N7 C17 . . . . 46.4(16) ?
N1 Ni N7 C17 . . . . 93.2(3) ?
O2 Ni N7 C17 . . . . -177.0(3) ?
C7 N1 C1 C6 . . . . 1.1(4) ?
Ni N1 C1 C6 . . . . 170.6(3) ?
C7 N1 C1 C2 . . . . -177.1(4) ?
Ni N1 C1 C2 . . . . -7.6(8) ?
N1 C1 C2 C3 . . . . 177.8(4) ?
C6 C1 C2 C3 . . . . -0.2(6) ?
C1 C2 C3 C4 . . . . 0.4(7) ?
C2 C3 C4 C5 . . . . -0.5(8) ?
C3 C4 C5 C6 . . . . 0.2(7) ?
C7 N2 C6 C1 . . . . -0.2(4) ?
C25 N2 C6 C1 . . . . 178.2(4) ?
C7 N2 C6 C5 . . . . 177.5(4) ?
C25 N2 C6 C5 . . . . -4.1(7) ?
N1 C1 C6 N2 . . . . -0.6(5) ?
C2 C1 C6 N2 . . . . 177.8(4) ?
N1 C1 C6 C5 . . . . -178.5(4) ?
C2 C1 C6 C5 . . . . -0.1(6) ?
C4 C5 C6 N2 . . . . -177.2(4) ?
C4 C5 C6 C1 . . . . 0.1(7) ?
C1 N1 C7 N2 . . . . -1.3(5) ?
Ni N1 C7 N2 . . . . -174.1(3) ?
C1 N1 C7 C8 . . . . 178.9(4) ?
Ni N1 C7 C8 . . . . 6.1(5) ?
C6 N2 C7 N1 . . . . 1.0(5) ?
C25 N2 C7 N1 . . . . -177.4(4) ?
C6 N2 C7 C8 . . . . -179.3(4) ?
C25 N2 C7 C8 . . . . 2.4(7) ?
C9 N7 C8 C7 . . . . 152.8(3) ?
C17 N7 C8 C7 . . . . -82.8(4) ?
Ni N7 C8 C7 . . . . 35.2(4) ?
N1 C7 C8 N7 . . . . -29.5(5) ?
N2 C7 C8 N7 . . . . 150.7(4) ?
C8 N7 C9 C10 . . . . -147.5(3) ?
C17 N7 C9 C10 . . . . 87.8(4) ?
Ni N7 C9 C10 . . . . -30.6(4) ?
C16 N3 C10 N4 . . . . 0.6(5) ?
Ni N3 C10 N4 . . . . -171.7(3) ?
C16 N3 C10 C9 . . . . 177.0(4) ?
Ni N3 C10 C9 . . . . 4.7(5) ?
C11 N4 C10 N3 . . . . 0.2(5) ?
C26 N4 C10 N3 . . . . -180.0(4) ?
C11 N4 C10 C9 . . . . -176.2(4) ?
C26 N4 C10 C9 . . . . 3.7(7) ?
N7 C9 C10 N3 . . . . 19.0(5) ?
N7 C9 C10 N4 . . . . -165.0(4) ?
C10 N4 C11 C16 . . . . -0.9(4) ?
C26 N4 C11 C16 . . . . 179.3(4) ?
C10 N4 C11 C12 . . . . 179.2(4) ?
C26 N4 C11 C12 . . . . -0.6(7) ?
C16 C11 C12 C13 . . . . -1.0(6) ?
N4 C11 C12 C13 . . . . 178.9(4) ?
C11 C12 C13 C14 . . . . 0.3(7) ?
C12 C13 C14 C15 . . . . -0.1(7) ?
C13 C14 C15 C16 . . . . 0.4(7) ?
C12 C11 C16 N3 . . . . -178.8(4) ?
N4 C11 C16 N3 . . . . 1.3(4) ?
C12 C11 C16 C15 . . . . 1.4(6) ?
N4 C11 C16 C15 . . . . -178.5(4) ?
C10 N3 C16 C11 . . . . -1.1(5) ?
Ni N3 C16 C11 . . . . 167.7(3) ?
C10 N3 C16 C15 . . . . 178.6(4) ?
Ni N3 C16 C15 . . . . -12.5(7) ?
C14 C15 C16 C11 . . . . -1.0(6) ?
C14 C15 C16 N3 . . . . 179.2(4) ?
C9 N7 C17 C18 . . . . -121.2(4) ?
C8 N7 C17 C18 . . . . 113.8(4) ?
Ni N7 C17 C18 . . . . -3.2(4) ?
C24 N5 C18 N6 . . . . -0.6(5) ?
Ni N5 C18 N6 . . . . 176.9(3) ?
C24 N5 C18 C17 . . . . 179.4(4) ?
Ni N5 C18 C17 . . . . -3.1(5) ?
C19 N6 C18 N5 . . . . 0.7(5) ?
C27 N6 C18 N5 . . . . 176.5(4) ?
C19 N6 C18 C17 . . . . -179.3(4) ?
C27 N6 C18 C17 . . . . -3.6(7) ?
N7 C17 C18 N5 . . . . 4.4(6) ?
N7 C17 C18 N6 . . . . -175.5(4) ?
C18 N6 C19 C24 . . . . -0.5(5) ?
C27 N6 C19 C24 . . . . -176.3(4) ?
C18 N6 C19 C20 . . . . -178.9(5) ?
C27 N6 C19 C20 . . . . 5.2(8) ?
N6 C19 C20 C21 . . . . 177.9(5) ?
C24 C19 C20 C21 . . . . -0.3(7) ?
C19 C20 C21 C22 . . . . 0.8(7) ?
C20 C21 C22 C23 . . . . -0.6(8) ?
C21 C22 C23 C24 . . . . -0.2(7) ?
N6 C19 C24 C23 . . . . -179.1(4) ?
C20 C19 C24 C23 . . . . -0.5(7) ?
N6 C19 C24 N5 . . . . 0.1(5) ?
C20 C19 C24 N5 . . . . 178.8(4) ?
C22 C23 C24 C19 . . . . 0.7(7) ?
C22 C23 C24 N5 . . . . -178.3(4) ?
C18 N5 C24 C19 . . . . 0.3(5) ?
Ni N5 C24 C19 . . . . -176.0(3) ?
C18 N5 C24 C23 . . . . 179.4(5) ?
Ni N5 C24 C23 . . . . 3.1(8) ?
Ni O1 C28 N8 . . . . -167.6(3) ?
C29 N8 C28 O1 . . . . 1.6(8) ?
C30 N8 C28 O1 . . . . -179.4(4) ?
O3 O3 C31 C32 1 . . . 0.00(4) ?
O3 O3 C31 C36 1 . . . 0.00(17) ?
O3 C31 C32 C33 1 . . . 175.3(4) ?
O3 C31 C32 C33 . . . . 175.3(4) ?
C36 C31 C32 C33 . . . . -5.2(6) ?
O3 C31 C32 N9 1 . . . -3.0(7) ?
O3 C31 C32 N9 . . . . -3.0(7) ?
C36 C31 C32 N9 . . . . 176.5(4) ?
O5 N9 C32 C33 . . . . -11.2(7) ?
O4 N9 C32 C33 . . . . 165.0(5) ?
O5 N9 C32 C31 . . . . 167.2(5) ?
O4 N9 C32 C31 . . . . -16.6(7) ?
C31 C32 C33 C34 . . . . 2.7(7) ?
N9 C32 C33 C34 . . . . -178.9(4) ?
C32 C33 C34 C35 . . . . 2.1(7) ?
C32 C33 C34 N10 . . . . -176.9(4) ?
O6 N10 C34 C35 . . . . -176.9(4) ?
O7 N10 C34 C35 . . . . 2.0(7) ?
O6 N10 C34 C33 . . . . 2.1(7) ?
O7 N10 C34 C33 . . . . -179.0(4) ?
C33 C34 C35 C36 . . . . -3.8(7) ?
N10 C34 C35 C36 . . . . 175.2(4) ?
C34 C35 C36 N11 . . . . 179.7(4) ?
C34 C35 C36 C31 . . . . 0.7(7) ?
O9 N11 C36 C35 . . . . 149.3(5) ?
O8 N11 C36 C35 . . . . -29.7(7) ?
O9 N11 C36 C31 . . . . -31.7(7) ?
O8 N11 C36 C31 . . . . 149.3(5) ?
O3 C31 C36 C35 1 . . . -177.0(4) ?
O3 C31 C36 C35 . . . . -177.0(4) ?
C32 C31 C36 C35 . . . . 3.5(6) ?
O3 C31 C36 N11 1 . . . 4.1(7) ?
O3 C31 C36 N11 . . . . 4.1(7) ?
C32 C31 C36 N11 . . . . -175.4(4) ?
O12 N12 C38 C39 . . . . 27.7(6) ?
O11 N12 C38 C39 . . . . -152.9(4) ?
O12 N12 C38 C37 . . . . -149.4(5) ?
O11 N12 C38 C37 . . . . 29.9(6) ?
O10 C37 C38 C39 . . . . -178.5(4) ?
C42 C37 C38 C39 . . . . -2.4(6) ?
O10 C37 C38 N12 . . . . -1.6(7) ?
C42 C37 C38 N12 . . . . 174.5(4) ?
N12 C38 C39 C40 . . . . -176.3(4) ?
C37 C38 C39 C40 . . . . 0.7(7) ?
C38 C39 C40 C41 . . . . 2.3(6) ?
C38 C39 C40 N13 . . . . -179.8(4) ?
O13 N13 C40 C39 . . . . 2.2(6) ?
O14 N13 C40 C39 . . . . -176.2(4) ?
O13 N13 C40 C41 . . . . -179.8(4) ?
O14 N13 C40 C41 . . . . 1.8(6) ?
C39 C40 C41 C42 . . . . -3.0(6) ?
N13 C40 C41 C42 . . . . 179.0(4) ?
C40 C41 C42 C37 . . . . 1.0(7) ?
C40 C41 C42 N14 . . . . -179.6(4) ?
O10 C37 C42 C41 . . . . 177.8(4) ?
C38 C37 C42 C41 . . . . 1.6(6) ?
O10 C37 C42 N14 . . . . -1.6(7) ?
C38 C37 C42 N14 . . . . -177.8(4) ?
O16 N14 C42 C41 . . . . 128.6(5) ?
O15 N14 C42 C41 . . . . -49.3(6) ?
O16 N14 C42 C37 . . . . -51.9(6) ?
O15 N14 C42 C37 . . . . 130.2(5) ?
